data_7100552
loop_
_publ_author_name
'S.M. Cohen'
'D.L. Murphy'
'M.R. Malachowski'
'C.F. Campana'

_publ_section_title
;
A Chiral, Heterometallic Metal-Organic Framework
Derived from a Tris(Chelate) Coordination Complex
;
_journal_name_full 'Chemical Communications'
_journal_paper_doi 10.1039/b510915a
_journal_year 2005
_chemical_formula_sum 'C48 H30 Cl1.5 Co N9'
_chemical_formula_weight 844.91
_space_group_IT_number 2
_symmetry_cell_setting triclinic
_symmetry_space_group_name_Hall '-P 1'
_symmetry_space_group_name_H-M 'P -1'
_cell_angle_alpha 72.6680(10)
_cell_angle_beta 68.7730(10)
_cell_angle_gamma 72.6340(10)
_cell_formula_units_Z 4
_cell_length_a 14.8303(8)
_cell_length_b 16.3535(8)
_cell_length_c 20.0347(10)
_cell_measurement_temperature 100(2)
_cell_volume 4223.3(4)
_diffrn_ambient_temperature 373(2)
_exptl_crystal_density_diffrn 1.329
_cod_depositor_comments
;
The following automatic conversions were performed:
'_symmetry_cell_setting' value 'Triclinic' changed to 'triclinic'
according to '/home/saulius/struct/CIF-dictionaries/cif_core.dic'
dictionary named 'cif_core.dic' version 2.4.1 from 2010-06-29.

Automatic conversion script
Id: cif_fix_enum 1527 2010-12-29 10:47:43Z saulius 
;
_cod_original_formula_sum 'C48 H30 Cl1.50 Co N9'
_cod_database_code 7100552

loop_
_symmetry_equiv_pos_as_xyz
'x, y, z'
'-x, -y, -z'

loop_
_atom_site_label
_atom_site_type_symbol
_atom_site_fract_x
_atom_site_fract_y
_atom_site_fract_z
_atom_site_U_iso_or_equiv
_atom_site_adp_type
_atom_site_occupancy
_atom_site_symmetry_multiplicity
_atom_site_calc_flag
_atom_site_refinement_flags
_atom_site_disorder_assembly
_atom_site_disorder_group
Cl2 Cl 0.25247(10) 0.59421(10) 0.87849(7) 0.0541(3) Uani 1 1 d . . .
Co1 Co 0.77513(4) 0.75368(3) 0.57244(3) 0.02000(13) Uani 1 1 d . . .
N6 N 0.7376(2) 0.85875(19) 0.61118(16) 0.0227(6) Uani 1 1 d . . .
N1 N 0.8387(2) 0.82231(19) 0.47884(16) 0.0216(6) Uani 1 1 d . . .
N4 N 0.7154(2) 0.68922(19) 0.66970(16) 0.0220(6) Uani 1 1 d . . .
N5 N 0.8989(2) 0.71521(19) 0.59677(16) 0.0225(6) Uani 1 1 d . . .
Co2 Co 0.71537(3) 0.74020(3) 0.08532(2) 0.01547(12) Uani 1 1 d . . .
C29 C 0.7210(3) 0.5990(2) 0.69179(19) 0.0203(7) Uani 1 1 d . . .
C4 C 0.7960(3) 0.8699(2) 0.4235(2) 0.0233(8) Uani 1 1 d . . .
N15 N 0.6778(2) 0.83345(18) 0.00783(15) 0.0173(6) Uani 1 1 d . . .
N12 N 0.7529(2) 0.64026(18) 0.15918(16) 0.0174(6) Uani 1 1 d . . .
N10 N 0.8446(2) 0.71334(18) 0.01412(16) 0.0176(6) Uani 1 1 d . . .
N13 N 0.5893(2) 0.77854(19) 0.15539(16) 0.0186(6) Uani 1 1 d . . .
N14 N 0.7663(2) 0.81567(18) 0.11498(16) 0.0184(6) Uani 1 1 d . . .
N11 N 0.6635(2) 0.66137(19) 0.06006(15) 0.0174(6) Uani 1 1 d . . .
C77 C 0.5642(2) 0.7512(2) 0.23170(19) 0.0174(7) Uani 1 1 d . . .
C61 C 0.7122(3) 0.6133(2) 0.00504(19) 0.0194(7) Uani 1 1 d . . .
C49 C 0.9240(3) 0.7448(2) 0.00147(19) 0.0200(7) Uani 1 1 d . . .
H49 H 0.9255 0.7843 0.0260 0.024 Uiso 1 1 calc R . .
C62 C 0.6453(3) 0.5680(2) 0.0022(2) 0.0229(7) Uani 1 1 d . . .
H62 H 0.6584 0.5318 -0.0297 0.027 Uiso 1 1 calc R . .
C81 C 0.8128(3) 0.7907(2) 0.16622(19) 0.0216(7) Uani 1 1 d . . .
H81 H 0.8207 0.7347 0.1958 0.026 Uiso 1 1 calc R . .
C65 C 0.8291(2) 0.5724(2) 0.1470(2) 0.0205(7) Uani 1 1 d . . .
H65 H 0.8740 0.5671 0.1011 0.025 Uiso 1 1 calc R . .
C96 C 0.6374(3) 0.8280(2) -0.04010(19) 0.0210(7) Uani 1 1 d . . .
H96 H 0.6218 0.7772 -0.0407 0.025 Uiso 1 1 calc R . .
C51 C 0.9730(3) 0.6559(2) -0.0758(2) 0.0220(7) Uani 1 1 d . . .
H51 H 1.0106 0.6231 -0.1113 0.026 Uiso 1 1 calc R . .
C50 C 1.0049(3) 0.7109(2) -0.0535(2) 0.0224(7) Uani 1 1 d . . .
H50 H 1.0677 0.7232 -0.0713 0.027 Uiso 1 1 calc R . .
C63 C 0.5585(3) 0.5883(3) 0.0553(2) 0.0266(8) Uani 1 1 d . . .
H63 H 0.5009 0.5687 0.0665 0.032 Uiso 1 1 calc R . .
N2 N 0.6505(2) 0.78311(19) 0.55021(16) 0.0213(6) Uani 1 1 d . . .
C53 C 0.8099(3) 0.6122(2) -0.03818(19) 0.0194(7) Uani 1 1 d . . .
C52 C 0.8724(2) 0.6582(2) -0.03473(19) 0.0186(7) Uani 1 1 d . . .
N3 N 0.8096(2) 0.65220(19) 0.53034(16) 0.0209(6) Uani 1 1 d . . .
C21 C 0.7612(3) 0.5420(2) 0.64388(19) 0.0205(7) Uani 1 1 d . . .
C22 C 0.7648(3) 0.4462(2) 0.67524(19) 0.0211(7) Uani 1 1 d . . .
C16 C 0.5677(3) 0.7571(2) 0.5940(2) 0.0258(8) Uani 1 1 d . . .
H16 H 0.5618 0.7194 0.6397 0.031 Uiso 1 1 calc R . .
C28 C 0.8575(3) 0.3889(2) 0.6669(2) 0.0245(8) Uani 1 1 d . . .
H28 H 0.9147 0.4108 0.6420 0.029 Uiso 1 1 calc R . .
C23 C 0.6799(3) 0.4126(2) 0.7123(2) 0.0251(8) Uani 1 1 d . . .
H23 H 0.6179 0.4504 0.7186 0.030 Uiso 1 1 calc R . .
C94 C 0.6544(3) 0.9657(2) -0.07130(19) 0.0220(7) Uani 1 1 d . . .
H94 H 0.6540 1.0241 -0.0946 0.026 Uiso 1 1 calc R . .
C60 C 0.8920(3) 0.4641(2) -0.0659(2) 0.0239(8) Uani 1 1 d . . .
H60 H 0.8852 0.4426 -0.0162 0.029 Uiso 1 1 calc R . .
C75 C 0.6100(3) 0.6278(2) 0.4666(2) 0.0271(8) Uani 1 1 d . . .
H75 H 0.6509 0.6249 0.4935 0.032 Uiso 1 1 calc R . .
C76 C 0.6427(3) 0.6493(2) 0.3906(2) 0.0230(7) Uani 1 1 d . . .
H76 H 0.7059 0.6602 0.3666 0.028 Uiso 1 1 calc R . .
C69 C 0.6178(3) 0.6773(2) 0.26837(19) 0.0184(7) Uani 1 1 d . . .
C54 C 0.8546(2) 0.5523(2) -0.09144(19) 0.0191(7) Uani 1 1 d . . .
C78 C 0.4758(3) 0.8091(2) 0.2633(2) 0.0203(7) Uani 1 1 d . . .
H78 H 0.4434 0.8064 0.3131 0.024 Uiso 1 1 calc R . .
C55 C 0.8648(3) 0.5834(2) -0.1657(2) 0.0247(8) Uani 1 1 d . . .
H55 H 0.8400 0.6423 -0.1830 0.030 Uiso 1 1 calc R . .
C70 C 0.5810(3) 0.6547(2) 0.34983(19) 0.0202(7) Uani 1 1 d . . .
C80 C 0.5186(3) 0.8494(2) 0.1412(2) 0.0205(7) Uani 1 1 d . . .
H80 H 0.5170 0.8808 0.0944 0.025 Uiso 1 1 calc R . .
C30 C 0.6764(3) 0.5777(3) 0.7691(2) 0.0241(8) Uani 1 1 d . . .
H30 H 0.6713 0.5220 0.7980 0.029 Uiso 1 1 calc R . .
C73 C 0.5163(3) 0.6108(2) 0.5020(2) 0.0279(8) Uani 1 1 d . . .
C31 C 0.6424(3) 0.6547(3) 0.7926(2) 0.0257(8) Uani 1 1 d . . .
H31 H 0.6092 0.6616 0.8405 0.031 Uiso 1 1 calc R . .
C95 C 0.6216(3) 0.9085(2) -0.0894(2) 0.0223(7) Uani 1 1 d . . .
H95 H 0.5939 0.9203 -0.1270 0.027 Uiso 1 1 calc R . .
C64 C 0.5730(3) 0.6449(2) 0.0900(2) 0.0238(8) Uani 1 1 d . . .
H64 H 0.5252 0.6677 0.1289 0.029 Uiso 1 1 calc R . .
C46 C 0.7277(3) 0.9569(2) 0.6763(2) 0.0264(8) Uani 1 1 d . . .
H46 H 0.7417 0.9841 0.7050 0.032 Uiso 1 1 calc R . .
C18 C 0.8682(3) 0.5653(2) 0.4479(2) 0.0263(8) Uani 1 1 d . . .
H18 H 0.8955 0.5479 0.4033 0.032 Uiso 1 1 calc R . .
C15 C 0.4900(3) 0.7937(3) 0.5622(2) 0.0283(8) Uani 1 1 d . . .
H15 H 0.4255 0.7850 0.5825 0.034 Uiso 1 1 calc R . .
C34 C 1.0490(3) 0.6362(3) 0.6082(2) 0.0284(8) Uani 1 1 d . . .
H34 H 1.1077 0.5939 0.6025 0.034 Uiso 1 1 calc R . .
C33 C 0.9732(3) 0.6470(2) 0.5779(2) 0.0251(8) Uani 1 1 d . . .
H33 H 0.9742 0.6118 0.5487 0.030 Uiso 1 1 calc R . .
C20 C 0.8015(3) 0.5671(2) 0.5675(2) 0.0223(7) Uani 1 1 d . . .
C14 C 0.5284(3) 0.8448(3) 0.4953(2) 0.0277(8) Uani 1 1 d . . .
H14 H 0.4945 0.8779 0.4617 0.033 Uiso 1 1 calc R . .
C38 C 0.9083(3) 0.8520(2) 0.7157(2) 0.0229(7) Uani 1 1 d . . .
C59 C 0.9393(3) 0.4084(2) -0.1142(2) 0.0241(8) Uani 1 1 d . . .
H59 H 0.9639 0.3494 -0.0969 0.029 Uiso 1 1 calc R . .
C19 C 0.8377(3) 0.5127(2) 0.5162(2) 0.0239(8) Uani 1 1 d . . .
H19 H 0.8404 0.4529 0.5266 0.029 Uiso 1 1 calc R . .
C45 C 0.7841(3) 0.8772(2) 0.65280(19) 0.0225(7) Uani 1 1 d . . .
C39 C 0.8545(3) 0.8461(2) 0.7894(2) 0.0235(8) Uani 1 1 d . . .
H39 H 0.7947 0.8281 0.8072 0.028 Uiso 1 1 calc R . .
C24 C 0.6866(3) 0.3237(3) 0.7399(2) 0.0276(8) Uani 1 1 d . . .
H24 H 0.6295 0.3015 0.7638 0.033 Uiso 1 1 calc R . .
C48 C 0.6580(3) 0.9232(2) 0.6092(2) 0.0265(8) Uani 1 1 d . . .
H48 H 0.6136 0.9269 0.5849 0.032 Uiso 1 1 calc R . .
C47 C 0.6493(3) 0.9854(3) 0.6484(2) 0.0307(9) Uani 1 1 d . . .
H47 H 0.5999 1.0358 0.6542 0.037 Uiso 1 1 calc R . .
C71 C 0.4864(3) 0.6383(2) 0.3866(2) 0.0254(8) Uani 1 1 d . . .
H71 H 0.4447 0.6422 0.3600 0.031 Uiso 1 1 calc R . .
C66 C 0.8330(3) 0.5099(2) 0.2121(2) 0.0229(7) Uani 1 1 d . . .
H66 H 0.8796 0.4575 0.2168 0.027 Uiso 1 1 calc R . .
C37 C 0.8709(3) 0.8258(2) 0.66686(19) 0.0215(7) Uani 1 1 d . . .
C27 C 0.8649(3) 0.3000(2) 0.6955(2) 0.0270(8) Uani 1 1 d . . .
H27 H 0.9268 0.2624 0.6904 0.032 Uiso 1 1 calc R . .
C35 C 1.0194(3) 0.7005(2) 0.6485(2) 0.0252(8) Uani 1 1 d . . .
H35 H 1.0535 0.7092 0.6758 0.030 Uiso 1 1 calc R . .
C2 C 0.9541(3) 0.8846(3) 0.3833(2) 0.0299(9) Uani 1 1 d . . .
H2 H 1.0145 0.8999 0.3553 0.036 Uiso 1 1 calc R . .
C92 C 0.8227(3) 1.0772(3) -0.0306(2) 0.0289(8) Uani 1 1 d . . .
H92 H 0.8827 1.0370 -0.0330 0.035 Uiso 1 1 calc R . .
C6 C 0.6632(3) 0.9370(2) 0.3651(2) 0.0246(8) Uani 1 1 d . . .
C93 C 0.6896(2) 0.9193(2) -0.00976(19) 0.0193(7) Uani 1 1 d . . .
C86 C 0.7345(3) 1.0480(2) -0.0003(2) 0.0222(7) Uani 1 1 d . . .
C25 C 0.7801(3) 0.2669(2) 0.7315(2) 0.0268(8) Uani 1 1 d . . .
C41 C 0.9780(3) 0.8940(2) 0.8097(2) 0.0268(8) Uani 1 1 d . . .
C79 C 0.4476(3) 0.8694(2) 0.2063(2) 0.0215(7) Uani 1 1 d . . .
H79 H 0.3919 0.9150 0.2101 0.026 Uiso 1 1 calc R . .
C85 C 0.7323(2) 0.9523(2) 0.0258(2) 0.0199(7) Uani 1 1 d . . .
C1 C 0.9318(3) 0.8326(2) 0.4547(2) 0.0278(8) Uani 1 1 d . . .
H1 H 0.9766 0.8083 0.4817 0.033 Uiso 1 1 calc R . .
C87 C 0.6450(3) 1.1085(2) 0.0043(2) 0.0256(8) Uani 1 1 d . . .
H87 H 0.5860 1.0890 0.0249 0.031 Uiso 1 1 calc R . .
C32 C 0.6673(3) 0.7216(2) 0.7305(2) 0.0252(8) Uani 1 1 d . . .
H32 H 0.6524 0.7808 0.7314 0.030 Uiso 1 1 calc R . .
C3 C 0.8691(3) 0.9081(2) 0.3633(2) 0.0276(8) Uani 1 1 d . . .
H3 H 0.8609 0.9424 0.3188 0.033 Uiso 1 1 calc R . .
C17 C 0.8498(3) 0.6505(2) 0.4590(2) 0.0243(8) Uani 1 1 d . . .
H17 H 0.8637 0.6992 0.4218 0.029 Uiso 1 1 calc R . .
C74 C 0.4834(4) 0.5861(3) 0.5814(2) 0.0368(10) Uani 1 1 d . . .
C36 C 0.9264(3) 0.7506(2) 0.63965(19) 0.0225(7) Uani 1 1 d . . .
C68 C 0.7037(3) 0.6232(2) 0.23407(19) 0.0185(7) Uani 1 1 d . . .
C67 C 0.7549(3) 0.5408(2) 0.2675(2) 0.0209(7) Uani 1 1 d . . .
H67 H 0.7384 0.5136 0.3169 0.025 Uiso 1 1 calc R . .
C44 C 0.9964(3) 0.8803(3) 0.6897(2) 0.0313(9) Uani 1 1 d . . .
H44 H 1.0322 0.8856 0.6403 0.038 Uiso 1 1 calc R . .
C12 C 0.6405(3) 0.9047(3) 0.3181(2) 0.0279(8) Uani 1 1 d . . .
H12 H 0.6476 0.8445 0.3249 0.034 Uiso 1 1 calc R . .
C84 C 0.7699(3) 0.9036(2) 0.0836(2) 0.0207(7) Uani 1 1 d . . .
C13 C 0.6290(3) 0.8375(2) 0.4870(2) 0.0229(7) Uani 1 1 d . . .
C40 C 0.8893(3) 0.8669(2) 0.8365(2) 0.0265(8) Uani 1 1 d . . .
H40 H 0.8532 0.8627 0.8858 0.032 Uiso 1 1 calc R . .
C82 C 0.8483(3) 0.8604(2) 0.1697(2) 0.0255(8) Uani 1 1 d . . .
H82 H 0.8836 0.8583 0.2004 0.031 Uiso 1 1 calc R . .
N7 N 0.5138(3) 1.1606(2) 0.15559(19) 0.0347(8) Uani 1 1 d . . .
C9 C 0.5937(3) 1.0509(3) 0.2521(2) 0.0263(8) Uani 1 1 d . . .
C88 C 0.6426(3) 1.1974(2) -0.0212(2) 0.0263(8) Uani 1 1 d . . .
H88 H 0.5824 1.2377 -0.0173 0.032 Uiso 1 1 calc R . .
C10 C 0.5507(3) 1.1115(3) 0.1967(2) 0.0294(9) Uani 1 1 d . . .
C11 C 0.6073(3) 0.9614(3) 0.2608(2) 0.0279(8) Uani 1 1 d . . .
H11 H 0.5941 0.9394 0.2283 0.033 Uiso 1 1 calc R . .
C58 C 1.0065(3) 0.3825(3) -0.2379(2) 0.0262(8) Uani 1 1 d . . .
C91 C 0.8219(3) 1.1657(3) -0.0572(2) 0.0295(9) Uani 1 1 d . . .
H91 H 0.8810 1.1850 -0.0778 0.035 Uiso 1 1 calc R . .
C57 C 0.9502(3) 0.4401(2) -0.1884(2) 0.0210(7) Uani 1 1 d . . .
C89 C 0.7314(3) 1.2258(2) -0.0529(2) 0.0275(8) Uani 1 1 d . . .
C90 C 0.7263(3) 1.3187(3) -0.0801(2) 0.0322(9) Uani 1 1 d . . .
C83 C 0.8202(3) 0.9314(2) 0.1187(2) 0.0245(8) Uani 1 1 d . . .
H83 H 0.8318 0.9873 0.1089 0.029 Uiso 1 1 calc R . .
C8 C 0.6180(4) 1.0843(3) 0.2981(2) 0.0350(10) Uani 1 1 d . . .
H8 H 0.6110 1.1444 0.2911 0.042 Uiso 1 1 calc R . .
N17 N 0.4580(4) 0.5644(3) 0.6438(2) 0.0517(11) Uani 1 1 d . . .
C72 C 0.4539(3) 0.6162(3) 0.4625(2) 0.0301(9) Uani 1 1 d . . .
H72 H 0.3908 0.6052 0.4869 0.036 Uiso 1 1 calc R . .
N16 N 1.0542(3) 0.3354(2) -0.27628(18) 0.0330(8) Uani 1 1 d . . .
N18 N 0.7182(3) 1.3930(2) -0.1015(2) 0.0403(9) Uani 1 1 d . . .
N8 N 0.7990(3) 0.0988(2) 0.7784(3) 0.0484(11) Uani 1 1 d . . .
N9 N 1.0453(3) 0.9274(3) 0.8992(3) 0.0473(10) Uani 1 1 d . . .
C26 C 0.7888(3) 0.1733(3) 0.7592(3) 0.0336(9) Uani 1 1 d . . .
C7 C 0.6526(4) 1.0274(3) 0.3543(2) 0.0361(10) Uani 1 1 d . . .
H7 H 0.6690 1.0493 0.3852 0.043 Uiso 1 1 calc R . .
C56 C 0.9113(3) 0.5279(3) -0.2141(2) 0.0269(8) Uani 1 1 d . . .
H56 H 0.9167 0.5490 -0.2636 0.032 Uiso 1 1 calc R . .
C43 C 1.0317(3) 0.9009(3) 0.7362(2) 0.0324(9) Uani 1 1 d . . .
H43 H 1.0912 0.9194 0.7183 0.039 Uiso 1 1 calc R . .
C42 C 1.0153(3) 0.9131(3) 0.8593(3) 0.0357(10) Uani 1 1 d . . .
Cl1 Cl 0.42307(10) 0.66147(11) 0.78376(8) 0.0588(4) Uani 1 1 d . . .
Cl3 Cl 0.24060(14) 0.72049(10) 0.74496(11) 0.0767(5) Uani 1 1 d . . .
C97 C 0.3161(3) 0.6323(3) 0.7886(3) 0.0402(10) Uani 1 1 d . . .
H97 H 0.3366 0.5845 0.7627 0.048 Uiso 1 1 calc R . .
C98 C 0.8047(11) 0.1586(10) 0.5153(6) 0.229(10) Uani 1 1 d . . .
H98 H 0.8567 0.1899 0.4822 0.275 Uiso 1 1 calc R . .
C5 C 0.6982(3) 0.8778(2) 0.4279(2) 0.0227(7) Uani 1 1 d . . .
Cl4 Cl 0.88789(15) 0.06304(13) 0.51753(11) 0.1001(8) Uani 1 1 d . . .
Cl6 Cl 0.78459(14) 0.21264(17) 0.57946(11) 0.0954(7) Uani 1 1 d . . .
Cl5 Cl 0.7422(2) 0.1971(2) 0.45696(18) 0.1486(13) Uani 1 1 d . . .

loop_
_atom_site_aniso_label
_atom_site_aniso_U_11
_atom_site_aniso_U_22
_atom_site_aniso_U_33
_atom_site_aniso_U_23
_atom_site_aniso_U_13
_atom_site_aniso_U_12
Cl2 0.0451(7) 0.0686(9) 0.0410(7) -0.0055(6) -0.0030(5) -0.0198(6)
Co1 0.0214(2) 0.0155(2) 0.0176(2) -0.00587(18) -0.00371(19) 0.00367(18)
N6 0.0240(15) 0.0167(14) 0.0213(15) -0.0064(12) -0.0040(12) 0.0032(12)
N1 0.0209(15) 0.0174(14) 0.0199(15) -0.0053(12) -0.0030(12) 0.0028(12)
N4 0.0232(15) 0.0179(15) 0.0202(15) -0.0065(12) -0.0046(12) 0.0023(12)
N5 0.0246(16) 0.0172(14) 0.0197(15) -0.0073(12) -0.0040(12) 0.0043(12)
Co2 0.0138(2) 0.0145(2) 0.0169(2) -0.00416(17) -0.00575(17) 0.00100(17)
C29 0.0196(17) 0.0185(17) 0.0197(17) -0.0030(14) -0.0072(14) 0.0010(13)
C4 0.0297(19) 0.0150(16) 0.0208(18) -0.0062(14) -0.0058(15) 0.0014(14)
N15 0.0135(13) 0.0187(14) 0.0179(14) -0.0041(11) -0.0053(11) 0.0000(11)
N12 0.0158(13) 0.0154(14) 0.0192(14) -0.0044(11) -0.0049(11) -0.0007(11)
N10 0.0157(13) 0.0163(14) 0.0201(14) -0.0034(11) -0.0072(11) -0.0005(11)
N13 0.0166(14) 0.0171(14) 0.0208(15) -0.0053(12) -0.0069(12) 0.0009(11)
N14 0.0182(14) 0.0149(14) 0.0214(15) -0.0053(11) -0.0085(12) 0.0019(11)
N11 0.0139(13) 0.0194(14) 0.0170(14) -0.0049(11) -0.0037(11) -0.0008(11)
C77 0.0159(16) 0.0156(16) 0.0198(17) -0.0061(13) -0.0045(13) -0.0006(13)
C61 0.0187(16) 0.0172(16) 0.0219(17) -0.0050(14) -0.0090(14) 0.0011(13)
C49 0.0205(17) 0.0184(17) 0.0206(17) -0.0025(13) -0.0085(14) -0.0023(13)
C62 0.0233(18) 0.0194(17) 0.0262(19) -0.0074(15) -0.0077(15) -0.0022(14)
C81 0.0219(17) 0.0212(17) 0.0202(17) -0.0035(14) -0.0094(14) 0.0005(14)
C65 0.0145(16) 0.0204(17) 0.0233(18) -0.0076(14) -0.0034(14) 0.0009(13)
C96 0.0172(16) 0.0225(18) 0.0226(18) -0.0070(14) -0.0062(14) -0.0008(14)
C51 0.0192(17) 0.0211(17) 0.0221(18) -0.0050(14) -0.0054(14) 0.0001(14)
C50 0.0165(16) 0.0249(18) 0.0223(18) -0.0026(14) -0.0047(14) -0.0036(14)
C63 0.0183(17) 0.0257(19) 0.039(2) -0.0099(17) -0.0090(16) -0.0059(15)
N2 0.0217(15) 0.0160(14) 0.0200(15) -0.0057(12) -0.0026(12) 0.0020(12)
C53 0.0209(17) 0.0164(16) 0.0178(17) -0.0033(13) -0.0077(14) 0.0025(13)
C52 0.0175(16) 0.0160(16) 0.0196(17) -0.0044(13) -0.0069(13) 0.0024(13)
N3 0.0214(15) 0.0172(14) 0.0193(15) -0.0061(12) -0.0051(12) 0.0036(12)
C21 0.0171(16) 0.0197(17) 0.0212(17) -0.0046(14) -0.0070(14) 0.0029(13)
C22 0.0233(18) 0.0184(17) 0.0178(17) -0.0037(13) -0.0069(14) 0.0019(14)
C16 0.0266(19) 0.0205(18) 0.0254(19) -0.0085(15) -0.0030(15) -0.0003(15)
C28 0.0207(18) 0.0223(18) 0.0273(19) -0.0029(15) -0.0073(15) -0.0021(14)
C23 0.0209(18) 0.0228(18) 0.030(2) -0.0106(15) -0.0085(15) 0.0043(14)
C94 0.0198(17) 0.0219(18) 0.0190(17) 0.0004(14) -0.0064(14) -0.0011(14)
C60 0.0250(18) 0.0247(19) 0.0178(17) -0.0043(14) -0.0070(15) 0.0011(15)
C75 0.036(2) 0.0208(18) 0.0212(18) -0.0066(15) -0.0102(16) 0.0021(16)
C76 0.0235(18) 0.0207(18) 0.0206(18) -0.0057(14) -0.0038(14) -0.0008(14)
C69 0.0206(17) 0.0152(16) 0.0212(17) -0.0060(13) -0.0072(14) -0.0031(13)
C54 0.0149(16) 0.0197(17) 0.0235(18) -0.0082(14) -0.0059(14) -0.0011(13)
C78 0.0192(17) 0.0166(16) 0.0233(18) -0.0077(14) -0.0050(14) 0.0007(13)
C55 0.0284(19) 0.0184(17) 0.0257(19) -0.0049(15) -0.0121(16) 0.0026(15)
C70 0.0220(17) 0.0146(16) 0.0187(17) -0.0036(13) -0.0039(14) 0.0011(13)
C80 0.0190(17) 0.0193(17) 0.0224(18) -0.0055(14) -0.0093(14) 0.0020(13)
C30 0.0235(18) 0.0242(19) 0.0210(18) -0.0034(15) -0.0072(15) -0.0007(15)
C73 0.036(2) 0.0195(18) 0.0222(19) -0.0065(15) -0.0029(16) -0.0018(16)
C31 0.0267(19) 0.028(2) 0.0165(17) -0.0067(15) -0.0025(15) -0.0007(15)
C95 0.0173(17) 0.0269(19) 0.0201(17) -0.0008(14) -0.0081(14) -0.0022(14)
C64 0.0193(17) 0.0228(18) 0.0256(19) -0.0066(15) -0.0033(15) -0.0020(14)
C46 0.0279(19) 0.0189(18) 0.027(2) -0.0097(15) -0.0057(16) 0.0037(15)
C18 0.029(2) 0.0246(19) 0.0211(18) -0.0120(15) -0.0028(15) 0.0021(15)
C15 0.0239(19) 0.0246(19) 0.033(2) -0.0112(16) -0.0043(16) 0.0000(15)
C34 0.028(2) 0.0223(19) 0.028(2) -0.0089(16) -0.0078(16) 0.0063(15)
C33 0.0266(19) 0.0190(18) 0.0248(19) -0.0087(15) -0.0074(15) 0.0058(14)
C20 0.0209(17) 0.0196(17) 0.0231(18) -0.0082(14) -0.0070(14) 0.0046(14)
C14 0.028(2) 0.0252(19) 0.029(2) -0.0106(16) -0.0107(16) 0.0030(15)
C38 0.0262(18) 0.0155(16) 0.0219(18) -0.0049(14) -0.0052(15) 0.0013(14)
C59 0.0251(18) 0.0182(17) 0.0258(19) -0.0048(14) -0.0100(15) 0.0029(14)
C19 0.0260(19) 0.0169(17) 0.0251(19) -0.0080(14) -0.0069(15) 0.0034(14)
C45 0.0257(18) 0.0183(17) 0.0184(17) -0.0066(14) -0.0034(14) 0.0013(14)
C39 0.0199(17) 0.0231(18) 0.0247(19) -0.0053(15) -0.0062(15) -0.0008(14)
C24 0.0223(18) 0.0252(19) 0.033(2) -0.0095(16) -0.0041(16) -0.0039(15)
C48 0.028(2) 0.0184(18) 0.028(2) -0.0065(15) -0.0085(16) 0.0033(15)
C47 0.031(2) 0.0207(19) 0.036(2) -0.0127(17) -0.0105(18) 0.0075(16)
C71 0.0269(19) 0.0206(18) 0.0256(19) -0.0069(15) -0.0048(15) -0.0024(15)
C66 0.0185(17) 0.0189(17) 0.0260(19) -0.0054(14) -0.0069(15) 0.0045(13)
C37 0.0244(18) 0.0186(17) 0.0162(16) -0.0046(13) -0.0016(14) -0.0016(14)
C27 0.0209(18) 0.0189(18) 0.036(2) -0.0052(16) -0.0098(16) 0.0033(14)
C35 0.0240(18) 0.0226(18) 0.0250(19) -0.0071(15) -0.0069(15) 0.0023(15)
C2 0.026(2) 0.0235(19) 0.030(2) -0.0023(16) -0.0008(16) -0.0036(15)
C92 0.0220(19) 0.0225(19) 0.041(2) -0.0030(17) -0.0137(17) -0.0021(15)
C6 0.0276(19) 0.0216(18) 0.0208(18) -0.0055(14) -0.0066(15) 0.0000(15)
C93 0.0150(16) 0.0188(17) 0.0212(17) -0.0032(14) -0.0051(13) -0.0011(13)
C86 0.0236(18) 0.0177(17) 0.0270(19) -0.0046(14) -0.0120(15) -0.0015(14)
C25 0.0273(19) 0.0182(18) 0.030(2) -0.0027(15) -0.0082(16) -0.0011(15)
C41 0.030(2) 0.0156(17) 0.036(2) -0.0074(15) -0.0131(17) -0.0011(15)
C79 0.0174(16) 0.0181(17) 0.0267(19) -0.0082(14) -0.0060(14) 0.0020(13)
C85 0.0149(16) 0.0157(16) 0.0249(18) -0.0046(14) -0.0058(14) 0.0026(13)
C1 0.0259(19) 0.0217(19) 0.030(2) -0.0065(16) -0.0063(16) 0.0015(15)
C87 0.0233(18) 0.0215(18) 0.030(2) -0.0031(15) -0.0090(16) -0.0038(15)
C32 0.0289(19) 0.0210(18) 0.0215(18) -0.0088(15) -0.0050(15) 0.0018(15)
C3 0.034(2) 0.0181(18) 0.0222(19) -0.0010(15) -0.0048(16) -0.0019(15)
C17 0.0266(19) 0.0207(18) 0.0189(18) -0.0059(14) -0.0043(15) 0.0033(14)
C74 0.051(3) 0.023(2) 0.028(2) -0.0082(17) 0.0000(19) -0.0078(19)
C36 0.0232(18) 0.0195(17) 0.0190(17) -0.0039(14) -0.0057(14) 0.0024(14)
C68 0.0198(17) 0.0160(16) 0.0184(17) -0.0030(13) -0.0082(14) 0.0003(13)
C67 0.0218(17) 0.0158(16) 0.0214(17) -0.0023(13) -0.0072(14) 0.0006(13)
C44 0.034(2) 0.025(2) 0.027(2) -0.0065(16) 0.0003(17) -0.0071(17)
C12 0.033(2) 0.0198(18) 0.030(2) -0.0060(15) -0.0099(17) -0.0029(15)
C84 0.0180(16) 0.0191(17) 0.0246(18) -0.0070(14) -0.0076(14) 0.0004(13)
C13 0.0259(18) 0.0159(17) 0.0250(18) -0.0072(14) -0.0083(15) 0.0021(14)
C40 0.0256(19) 0.0238(19) 0.0260(19) -0.0080(15) -0.0069(16) 0.0022(15)
C82 0.0277(19) 0.0252(19) 0.029(2) -0.0086(16) -0.0166(16) -0.0002(15)
N7 0.043(2) 0.0315(19) 0.0287(18) -0.0091(15) -0.0168(16) 0.0041(16)
C9 0.0269(19) 0.0256(19) 0.0228(19) -0.0072(15) -0.0084(15) 0.0029(15)
C88 0.0233(18) 0.0185(18) 0.034(2) -0.0055(15) -0.0117(16) 0.0029(14)
C10 0.032(2) 0.027(2) 0.028(2) -0.0122(17) -0.0083(17) 0.0013(16)
C11 0.033(2) 0.0253(19) 0.027(2) -0.0084(16) -0.0108(17) -0.0038(16)
C58 0.0263(19) 0.030(2) 0.0235(19) -0.0072(16) -0.0129(16) 0.0005(16)
C91 0.0248(19) 0.0225(19) 0.040(2) -0.0025(17) -0.0110(17) -0.0066(15)
C57 0.0179(16) 0.0244(18) 0.0211(17) -0.0099(14) -0.0059(14) 0.0003(14)
C89 0.032(2) 0.0160(17) 0.034(2) 0.0000(15) -0.0147(17) -0.0032(15)
C90 0.029(2) 0.026(2) 0.042(2) -0.0012(18) -0.0152(18) -0.0062(16)
C83 0.0238(18) 0.0216(18) 0.030(2) -0.0078(15) -0.0103(16) -0.0031(14)
C8 0.056(3) 0.0176(19) 0.032(2) -0.0077(16) -0.021(2) 0.0040(18)
N17 0.078(3) 0.040(2) 0.027(2) -0.0099(17) 0.004(2) -0.019(2)
C72 0.027(2) 0.026(2) 0.028(2) -0.0077(16) 0.0030(16) -0.0039(16)
N16 0.0356(19) 0.0356(19) 0.0260(17) -0.0139(15) -0.0132(15) 0.0072(15)
N18 0.042(2) 0.0223(18) 0.055(2) 0.0022(17) -0.0222(19) -0.0065(16)
N8 0.034(2) 0.023(2) 0.073(3) -0.0035(19) -0.008(2) -0.0020(16)
N9 0.047(2) 0.043(2) 0.067(3) -0.018(2) -0.026(2) -0.0132(19)
C26 0.023(2) 0.025(2) 0.044(2) -0.0067(18) -0.0038(18) -0.0023(16)
C7 0.060(3) 0.0202(19) 0.032(2) -0.0084(17) -0.024(2) 0.0018(19)
C56 0.032(2) 0.027(2) 0.0201(18) -0.0050(15) -0.0113(16) -0.0001(16)
C43 0.028(2) 0.0227(19) 0.043(2) -0.0061(17) -0.0044(18) -0.0095(16)
C42 0.031(2) 0.026(2) 0.052(3) -0.0108(19) -0.013(2) -0.0064(17)
Cl1 0.0482(7) 0.0823(10) 0.0476(7) -0.0029(7) -0.0122(6) -0.0301(7)
Cl3 0.0894(12) 0.0522(9) 0.0941(12) 0.0136(8) -0.0615(11) -0.0098(8)
C97 0.034(2) 0.042(3) 0.041(3) -0.003(2) -0.014(2) -0.007(2)
C98 0.261(16) 0.263(16) 0.132(9) -0.141(11) -0.145(11) 0.196(14)
C5 0.0293(19) 0.0139(16) 0.0211(18) -0.0063(14) -0.0086(15) 0.0044(14)
Cl4 0.0878(13) 0.0747(12) 0.0698(11) 0.0121(9) 0.0151(10) 0.0037(10)
Cl6 0.0593(10) 0.153(2) 0.0747(12) -0.0469(13) -0.0235(9) 0.0033(11)
Cl5 0.1182(19) 0.193(3) 0.188(3) -0.110(2) -0.119(2) 0.0496(19)

loop_
_geom_bond_atom_site_label_1
_geom_bond_atom_site_label_2
_geom_bond_distance
_geom_bond_site_symmetry_2
_geom_bond_publ_flag
Cl2 C97 1.724(5) . ?
Co1 N3 1.934(3) . ?
Co1 N1 1.940(3) . ?
Co1 N5 1.943(3) . ?
Co1 N4 1.943(3) . ?
Co1 N6 1.943(3) . ?
Co1 N2 1.944(3) . ?
N6 C48 1.332(5) . ?
N6 C45 1.397(5) . ?
N1 C1 1.332(5) . ?
N1 C4 1.392(5) . ?
N4 C32 1.342(5) . ?
N4 C29 1.395(5) . ?
N5 C33 1.348(4) . ?
N5 C36 1.390(5) . ?
Co2 N15 1.937(3) . ?
Co2 N14 1.941(3) . ?
Co2 N11 1.942(3) . ?
Co2 N13 1.945(3) . ?
Co2 N12 1.945(3) . ?
Co2 N10 1.947(3) . ?
C29 C21 1.389(5) . ?
C29 C30 1.425(5) . ?
C4 C5 1.389(5) . ?
C4 C3 1.424(5) . ?
N15 C96 1.338(4) . ?
N15 C93 1.390(4) . ?
N12 C65 1.335(4) . ?
N12 C68 1.393(4) . ?
N10 C49 1.336(5) . ?
N10 C52 1.397(4) . ?
N13 C80 1.348(4) . ?
N13 C77 1.399(4) . ?
N14 C81 1.338(4) . ?
N14 C84 1.396(4) . ?
N11 C64 1.331(5) . ?
N11 C61 1.398(4) . ?
C77 C69 1.396(5) . ?
C77 C78 1.426(5) . ?
C61 C53 1.390(5) . ?
C61 C62 1.429(5) . ?
C49 C50 1.404(5) . ?
C62 C63 1.365(5) . ?
C81 C82 1.420(5) . ?
C65 C66 1.406(5) . ?
C96 C95 1.404(5) . ?
C51 C50 1.370(5) . ?
C51 C52 1.415(5) . ?
C63 C64 1.412(5) . ?
N2 C16 1.330(5) . ?
N2 C13 1.396(5) . ?
C53 C52 1.387(5) . ?
C53 C54 1.504(5) . ?
N3 C17 1.339(5) . ?
N3 C20 1.387(5) . ?
C21 C20 1.405(5) . ?
C21 C22 1.497(5) . ?
C22 C23 1.390(5) . ?
C22 C28 1.399(5) . ?
C16 C15 1.409(6) . ?
C28 C27 1.381(5) . ?
C23 C24 1.379(5) . ?
C94 C95 1.358(5) . ?
C94 C93 1.429(5) . ?
C60 C59 1.383(5) . ?
C60 C54 1.392(5) . ?
C75 C73 1.383(6) . ?
C75 C76 1.387(5) . ?
C76 C70 1.400(5) . ?
C69 C68 1.391(5) . ?
C69 C70 1.488(5) . ?
C54 C55 1.388(5) . ?
C78 C79 1.372(5) . ?
C55 C56 1.381(5) . ?
C70 C71 1.394(5) . ?
C80 C79 1.405(5) . ?
C30 C31 1.366(5) . ?
C73 C72 1.388(6) . ?
C73 C74 1.450(6) . ?
C31 C32 1.408(5) . ?
C46 C47 1.369(6) . ?
C46 C45 1.432(5) . ?
C18 C19 1.378(5) . ?
C18 C17 1.407(5) . ?
C15 C14 1.372(6) . ?
C34 C35 1.387(5) . ?
C34 C33 1.404(6) . ?
C20 C19 1.412(5) . ?
C14 C13 1.413(5) . ?
C38 C44 1.386(6) . ?
C38 C39 1.391(5) . ?
C38 C37 1.494(5) . ?
C59 C57 1.385(5) . ?
C45 C37 1.384(5) . ?
C39 C40 1.387(5) . ?
C24 C25 1.403(5) . ?
C48 C47 1.412(5) . ?
C71 C72 1.387(5) . ?
C66 C67 1.372(5) . ?
C37 C36 1.399(5) . ?
C27 C25 1.383(6) . ?
C35 C36 1.422(5) . ?
C2 C3 1.372(6) . ?
C2 C1 1.407(6) . ?
C92 C91 1.382(5) . ?
C92 C86 1.391(5) . ?
C6 C12 1.382(5) . ?
C6 C7 1.397(5) . ?
C6 C5 1.495(5) . ?
C93 C85 1.400(5) . ?
C86 C87 1.389(5) . ?
C86 C85 1.502(5) . ?
C25 C26 1.448(5) . ?
C41 C40 1.382(6) . ?
C41 C43 1.386(6) . ?
C41 C42 1.440(6) . ?
C85 C84 1.392(5) . ?
C87 C88 1.385(5) . ?
C74 N17 1.142(6) . ?
C68 C67 1.436(5) . ?
C44 C43 1.378(6) . ?
C12 C11 1.388(6) . ?
C84 C83 1.426(5) . ?
C13 C5 1.396(5) . ?
C82 C83 1.370(5) . ?
N7 C10 1.137(5) . ?
C9 C11 1.382(5) . ?
C9 C8 1.391(6) . ?
C9 C10 1.450(5) . ?
C88 C89 1.392(6) . ?
C58 N16 1.148(5) . ?
C58 C57 1.435(5) . ?
C91 C89 1.397(5) . ?
C57 C56 1.391(5) . ?
C89 C90 1.442(5) . ?
C90 N18 1.146(5) . ?
C8 C7 1.381(6) . ?
N8 C26 1.143(5) . ?
N9 C42 1.150(6) . ?
Cl1 C97 1.751(5) . ?
Cl3 C97 1.758(5) . ?
C98 Cl5 1.619(9) . ?
C98 Cl6 1.663(10) . ?
C98 Cl4 1.677(9) . ?
